data_1554705
loop_
_publ_author_name
'Zhu, Chuanle'
'Liu, Chi'
'Zeng, Hao'
'Chen, Fulin'
'Jiang, Huanfeng'

_publ_section_title
;
 Transition-metal free selective C(\a)--C(\b) bond cleavage of
 trifluoromethyl ketones with amidines under air: facile access to
 5-trifluoromethylated Imidazol-4-ones
;
_journal_issue 6
_journal_name_full 'Organic Chemistry Frontiers'
_journal_page_first 858
_journal_paper_doi 10.1039/C9QO00029A
_journal_volume 6
_journal_year 2019
_chemical_formula_moiety 'C16 H11 F3 N2 O'
_chemical_formula_sum 'C16 H11 F3 N2 O'
_chemical_formula_weight 304.27
_space_group_crystal_system monoclinic
_space_group_IT_number 14
_space_group_name_Hall '-P 2ybc'
_space_group_name_H-M_alt 'P 1 21/c 1'
_atom_sites_solution_hydrogens mixed
_atom_sites_solution_primary dual
_audit_creation_date 2018-03-21
_audit_creation_method
;
Olex2 1.2
(compiled 2017.08.10 svn.r3458 for OlexSys, GUI svn.r5381)
;
_audit_update_record
;
2018-06-06 deposited with the CCDC.
2019-02-12 downloaded from the CCDC.
;
_cell_angle_alpha 90
_cell_angle_beta 108.268(2)
_cell_angle_gamma 90
_cell_formula_units_Z 4
_cell_length_a 6.59270(10)
_cell_length_b 24.4163(4)
_cell_length_c 9.1339(2)
_cell_measurement_reflns_used 3056
_cell_measurement_temperature 100.00(10)
_cell_measurement_theta_max 72.9160
_cell_measurement_theta_min 5.3860
_cell_volume 1396.18(5)
_computing_cell_refinement 'CrysAlisPro 1.171.38.43f (Rigaku OD, 2015)'
_computing_data_collection 'CrysAlisPro 1.171.38.43f (Rigaku OD, 2015)'
_computing_data_reduction 'CrysAlisPro 1.171.38.43f (Rigaku OD, 2015)'
_computing_molecular_graphics 'Olex2 (Dolomanov et al., 2009)'
_computing_publication_material 'Olex2 (Dolomanov et al., 2009)'
_computing_structure_refinement 'ShelXL (Sheldrick, 2015)'
_computing_structure_solution 'ShelXT (Sheldrick, 2015)'
_diffrn_ambient_environment N~2~
_diffrn_ambient_temperature 100.00(10)
_diffrn_detector 'CCD plate'
_diffrn_detector_area_resol_mean 5.2684
_diffrn_detector_type AtlasS2
_diffrn_measured_fraction_theta_full 0.999
_diffrn_measured_fraction_theta_max 0.963
_diffrn_measurement_details
;
List of Runs (angles in degrees, time in seconds):

  # Type    Start    End  Width  t~exp~   \w     \q     \k     \f   Frames
#--------------------------------------------------------------------------
  1  \w    -48.00 -17.00   1.00    1.00    --  -41.11 -57.00   0.00   31
  2  \w   -102.00 -58.00   1.00    1.00    --  -41.11 -57.00   0.00   44
  3  \w     24.00  88.00   1.00    1.00    --   41.11-125.00 -90.00   64
  4  \w     37.00 133.00   1.00    1.00    --  106.95 -77.00-150.00   96
  5  \w     62.00 178.00   1.00    1.00    --  106.95  15.00 -90.00  116
  6  \w    152.00 178.00   1.00    1.00    --  106.95 125.00 -30.00   26
  7  \w     94.00 164.00   1.00    1.00    --  106.95 125.00 -90.00   70
  8  \w     32.00 116.00   1.00    1.00    --  106.95 -30.00-150.00   84
  9  \w   -112.00 -21.00   1.00    1.00    --  -41.11 -38.00  90.00   91
;
_diffrn_measurement_device 'four-circle diffractometer'
_diffrn_measurement_device_type 'SuperNova, Dual, Cu at zero, AtlasS2'
_diffrn_measurement_method '\w scans'
_diffrn_orient_matrix_type 'CrysAlisPro convention (1999,Acta A55,543-557)'
_diffrn_orient_matrix_UB_11 -0.0858470000
_diffrn_orient_matrix_UB_12 0.0265751000
_diffrn_orient_matrix_UB_13 -0.1607017000
_diffrn_orient_matrix_UB_21 -0.0047751000
_diffrn_orient_matrix_UB_22 0.0561472000
_diffrn_orient_matrix_UB_23 0.0758203000
_diffrn_orient_matrix_UB_31 0.2304463000
_diffrn_orient_matrix_UB_32 0.0110302000
_diffrn_orient_matrix_UB_33 0.0010886000
_diffrn_radiation_monochromator mirror
_diffrn_radiation_probe x-ray
_diffrn_radiation_type CuK\a
_diffrn_radiation_wavelength 1.54184
_diffrn_reflns_av_R_equivalents 0.0312
_diffrn_reflns_av_unetI/netI 0.0420
_diffrn_reflns_Laue_measured_fraction_full 0.999
_diffrn_reflns_Laue_measured_fraction_max 0.963
_diffrn_reflns_limit_h_max 7
_diffrn_reflns_limit_h_min -4
_diffrn_reflns_limit_k_max 29
_diffrn_reflns_limit_k_min -28
_diffrn_reflns_limit_l_max 11
_diffrn_reflns_limit_l_min -11
_diffrn_reflns_number 5053
_diffrn_reflns_point_group_measured_fraction_full 0.999
_diffrn_reflns_point_group_measured_fraction_max 0.963
_diffrn_reflns_theta_full 67.684
_diffrn_reflns_theta_max 73.527
_diffrn_reflns_theta_min 3.621
_diffrn_source 'micro-focus sealed X-ray tube'
_diffrn_source_type 'SuperNova (Cu) X-ray Source'
_exptl_absorpt_coefficient_mu 1.028
_exptl_absorpt_correction_T_max 1.00000
_exptl_absorpt_correction_T_min 0.69556
_exptl_absorpt_correction_type multi-scan
_exptl_absorpt_process_details
;
CrysAlisPro 1.171.38.43f (Rigaku Oxford Diffraction, 2015)
Empirical absorption correction using spherical harmonics,
 implemented in SCALE3 ABSPACK scaling algorithm.
;
_exptl_crystal_colour colourless
_exptl_crystal_colour_primary colourless
_exptl_crystal_density_diffrn 1.448
_exptl_crystal_description block
_exptl_crystal_F_000 624
_exptl_crystal_size_max 0.13
_exptl_crystal_size_mid 0.12
_exptl_crystal_size_min 0.11
_refine_diff_density_max 0.248
_refine_diff_density_min -0.286
_refine_diff_density_rms 0.068
_refine_ls_extinction_method none
_refine_ls_goodness_of_fit_ref 1.048
_refine_ls_hydrogen_treatment mixed
_refine_ls_matrix_type full
_refine_ls_number_parameters 203
_refine_ls_number_reflns 2717
_refine_ls_number_restraints 0
_refine_ls_restrained_S_all 1.048
_refine_ls_R_factor_all 0.0517
_refine_ls_R_factor_gt 0.0470
_refine_ls_shift/su_max 0.000
_refine_ls_shift/su_mean 0.000
_refine_ls_structure_factor_coef Fsqd
_refine_ls_weighting_details 'w=1/[\s^2^(Fo^2^)+(0.0802P)^2^+0.2505P] where P=(Fo^2^+2Fc^2^)/3'
_refine_ls_weighting_scheme calc
_refine_ls_wR_factor_gt 0.1251
_refine_ls_wR_factor_ref 0.1316
_reflns_Friedel_coverage 0.000
_reflns_number_gt 2430
_reflns_number_total 2717
_reflns_threshold_expression 'I > 2\s(I)'
_cod_data_source_file c9qo00029a2.cif
_cod_data_source_block 1693-3
_cod_database_code 1554705
_shelx_shelxl_version_number 2017/1
_shelx_space_group_comment
;
The symmetry employed for this shelxl refinement is uniquely defined
by the following loop, which should always be used as a source of
symmetry information in preference to the above space-group names.
They are only intended as comments.
;
_reflns_odcompleteness_completeness 99.88
_reflns_odcompleteness_iscentric 1
_reflns_odcompleteness_theta 66.97
_olex2_refinement_description
;
1. Fixed Uiso
 At 1.2 times of:
  All C(H) groups
2.a Aromatic/amide H refined with riding coordinates:
 C11(H11), C12(H12), C9(H9), C15(H15), C13(H13), C5(H5), C14(H14), C8(H8),
 C7(H7), C6(H6)
;
_olex2_submission_special_instructions 'No special instructions were received'
_oxdiff_exptl_absorpt_empirical_details
;
Empirical correction (ABSPACK) includes:
- Absorption correction using spherical harmonics
- Frame scaling
- Detector area scaling
;
_oxdiff_exptl_absorpt_empirical_full_max 1.299
_oxdiff_exptl_absorpt_empirical_full_min 0.591

loop_
_space_group_symop_operation_xyz
'x, y, z'
'-x, y+1/2, -z+1/2'
'-x, -y, -z'
'x, -y-1/2, z-1/2'

loop_
_atom_site_label
_atom_site_type_symbol
_atom_site_fract_x
_atom_site_fract_y
_atom_site_fract_z
_atom_site_U_iso_or_equiv
_atom_site_adp_type
_atom_site_occupancy
_atom_site_site_symmetry_order
_atom_site_calc_flag
_atom_site_refinement_flags_posn
F1 F 0.49032(16) 0.63870(4) 0.48621(11) 0.0230(3) Uani 1 1 d .
F3 F 0.63188(16) 0.56206(4) 0.45164(11) 0.0243(3) Uani 1 1 d .
F2 F 0.71929(16) 0.63700(5) 0.36200(11) 0.0273(3) Uani 1 1 d .
O1 O 0.58739(18) 0.57279(5) 0.06432(13) 0.0183(3) Uani 1 1 d .
N1 N 0.2125(2) 0.56777(5) 0.27560(15) 0.0159(3) Uani 1 1 d .
N2 N 0.3413(2) 0.51579(6) 0.11951(16) 0.0157(3) Uani 1 1 d .
C1 C 0.2050(2) 0.52096(6) 0.20969(17) 0.0151(3) Uani 1 1 d .
C2 C 0.4529(2) 0.56302(6) 0.12699(17) 0.0147(3) Uani 1 1 d .
C10 C 0.0709(2) 0.47515(6) 0.22743(17) 0.0155(3) Uani 1 1 d .
C4 C 0.2834(3) 0.65517(6) 0.16000(17) 0.0165(3) Uani 1 1 d .
C3 C 0.3721(2) 0.60056(6) 0.23406(17) 0.0149(3) Uani 1 1 d .
C16 C 0.5553(3) 0.60986(7) 0.38452(18) 0.0182(3) Uani 1 1 d .
C11 C -0.0800(3) 0.48510(7) 0.30286(18) 0.0178(3) Uani 1 1 d .
H11 H -0.097844 0.520338 0.335489 0.021 Uiso 1 1 calc R
C12 C -0.2026(3) 0.44261(7) 0.32897(19) 0.0202(4) Uani 1 1 d .
H12 H -0.303714 0.449307 0.378541 0.024 Uiso 1 1 calc R
C9 C 0.0862(3) 0.67351(7) 0.16624(19) 0.0198(4) Uani 1 1 d .
H9 H 0.008430 0.652387 0.214469 0.024 Uiso 1 1 calc R
C15 C 0.0983(3) 0.42212(7) 0.17956(18) 0.0191(4) Uani 1 1 d .
H15 H 0.198688 0.415295 0.129448 0.023 Uiso 1 1 calc R
C13 C -0.1752(3) 0.38989(7) 0.28126(19) 0.0218(4) Uani 1 1 d .
H13 H -0.257924 0.361378 0.299147 0.026 Uiso 1 1 calc R
C5 C 0.3982(3) 0.68686(7) 0.0859(2) 0.0218(4) Uani 1 1 d .
H5 H 0.530018 0.674812 0.081479 0.026 Uiso 1 1 calc R
C14 C -0.0251(3) 0.37956(7) 0.20713(19) 0.0223(4) Uani 1 1 d .
H14 H -0.006932 0.344151 0.175828 0.027 Uiso 1 1 calc R
C8 C 0.0062(3) 0.72343(8) 0.1002(2) 0.0248(4) Uani 1 1 d .
H8 H -0.124264 0.735980 0.105908 0.030 Uiso 1 1 calc R
C7 C 0.1197(3) 0.75462(7) 0.0259(2) 0.0267(4) Uani 1 1 d .
H7 H 0.064664 0.787835 -0.019114 0.032 Uiso 1 1 calc R
C6 C 0.3152(3) 0.73630(7) 0.0188(2) 0.0260(4) Uani 1 1 d .
H6 H 0.391184 0.757269 -0.031134 0.031 Uiso 1 1 calc R
H2 H 0.354(3) 0.4885(10) 0.066(3) 0.027(6) Uiso 1 1 d .

loop_
_atom_site_aniso_label
_atom_site_aniso_U_11
_atom_site_aniso_U_22
_atom_site_aniso_U_33
_atom_site_aniso_U_23
_atom_site_aniso_U_13
_atom_site_aniso_U_12
F1 0.0297(5) 0.0248(5) 0.0168(5) -0.0063(4) 0.0106(4) 0.0032(4)
F3 0.0290(5) 0.0254(6) 0.0169(5) 0.0003(4) 0.0050(4) 0.0099(4)
F2 0.0220(5) 0.0387(6) 0.0222(5) -0.0035(4) 0.0084(4) -0.0076(4)
O1 0.0215(6) 0.0203(6) 0.0176(6) -0.0009(4) 0.0126(5) 0.0003(5)
N1 0.0190(7) 0.0154(7) 0.0157(7) 0.0005(5) 0.0090(5) -0.0001(5)
N2 0.0189(7) 0.0158(7) 0.0154(6) -0.0027(5) 0.0096(5) 0.0003(5)
C1 0.0168(7) 0.0181(8) 0.0113(7) 0.0011(6) 0.0058(6) 0.0048(6)
C2 0.0164(7) 0.0183(8) 0.0099(7) 0.0006(6) 0.0049(6) 0.0029(6)
C10 0.0180(7) 0.0183(8) 0.0100(7) 0.0009(6) 0.0041(6) 0.0009(6)
C4 0.0229(8) 0.0150(8) 0.0127(7) -0.0026(6) 0.0069(6) 0.0004(6)
C3 0.0176(7) 0.0171(8) 0.0124(7) -0.0014(6) 0.0081(6) 0.0003(6)
C16 0.0195(8) 0.0225(8) 0.0152(8) -0.0027(6) 0.0090(6) 0.0009(6)
C11 0.0206(8) 0.0200(8) 0.0135(7) 0.0003(6) 0.0065(6) 0.0017(6)
C12 0.0199(8) 0.0257(9) 0.0178(8) 0.0016(7) 0.0100(6) 0.0001(7)
C9 0.0238(8) 0.0202(8) 0.0175(8) -0.0018(6) 0.0097(6) 0.0004(6)
C15 0.0230(8) 0.0211(8) 0.0150(8) -0.0008(6) 0.0086(6) 0.0005(6)
C13 0.0249(8) 0.0224(9) 0.0182(8) 0.0024(6) 0.0067(7) -0.0055(7)
C5 0.0240(8) 0.0188(8) 0.0250(9) -0.0005(7) 0.0113(7) -0.0020(7)
C14 0.0302(9) 0.0179(8) 0.0193(8) -0.0024(6) 0.0087(7) -0.0014(7)
C8 0.0281(9) 0.0232(9) 0.0242(9) -0.0021(7) 0.0098(7) 0.0072(7)
C7 0.0386(10) 0.0161(8) 0.0244(9) 0.0001(7) 0.0082(8) 0.0044(7)
C6 0.0356(10) 0.0178(8) 0.0273(9) 0.0030(7) 0.0135(8) -0.0047(7)

loop_
_atom_type_symbol
_atom_type_description
_atom_type_scat_dispersion_real
_atom_type_scat_dispersion_imag
_atom_type_scat_source
C C 0.0181 0.0091 'International Tables Vol C Tables 4.2.6.8 and 6.1.1.4'
H H 0.0000 0.0000 'International Tables Vol C Tables 4.2.6.8 and 6.1.1.4'
F F 0.0727 0.0534 'International Tables Vol C Tables 4.2.6.8 and 6.1.1.4'
N N 0.0311 0.0180 'International Tables Vol C Tables 4.2.6.8 and 6.1.1.4'
O O 0.0492 0.0322 'International Tables Vol C Tables 4.2.6.8 and 6.1.1.4'

loop_
_geom_angle_atom_site_label_1
_geom_angle_atom_site_label_2
_geom_angle_atom_site_label_3
_geom_angle
C1 N1 C3 106.87(12)
C1 N2 H2 127.5(15)
C2 N2 C1 109.33(13)
C2 N2 H2 123.2(15)
N1 C1 N2 114.68(14)
N1 C1 C10 124.24(13)
N2 C1 C10 121.06(14)
O1 C2 N2 127.18(14)
O1 C2 C3 128.62(14)
N2 C2 C3 104.20(12)
C11 C10 C1 117.97(14)
C15 C10 C1 122.07(14)
C15 C10 C11 119.85(15)
C9 C4 C3 119.72(14)
C9 C4 C5 119.76(15)
C5 C4 C3 120.53(14)
N1 C3 C2 104.91(12)
N1 C3 C4 112.71(12)
N1 C3 C16 106.06(12)
C4 C3 C2 113.35(12)
C4 C3 C16 110.61(13)
C16 C3 C2 108.79(12)
F1 C16 F3 107.28(13)
F1 C16 C3 111.44(13)
F3 C16 C3 110.97(13)
F2 C16 F1 107.23(13)
F2 C16 F3 107.16(13)
F2 C16 C3 112.50(13)
C10 C11 H11 120.0
C12 C11 C10 120.01(15)
C12 C11 H11 120.0
C11 C12 H12 120.0
C11 C12 C13 120.07(15)
C13 C12 H12 120.0
C4 C9 H9 120.1
C8 C9 C4 119.79(15)
C8 C9 H9 120.1
C10 C15 H15 120.1
C14 C15 C10 119.71(15)
C14 C15 H15 120.1
C12 C13 H13 119.8
C14 C13 C12 120.35(15)
C14 C13 H13 119.8
C4 C5 H5 120.1
C6 C5 C4 119.82(16)
C6 C5 H5 120.1
C15 C14 H14 120.0
C13 C14 C15 120.01(16)
C13 C14 H14 120.0
C9 C8 H8 119.8
C7 C8 C9 120.37(16)
C7 C8 H8 119.8
C8 C7 H7 120.0
C6 C7 C8 119.91(16)
C6 C7 H7 120.0
C5 C6 H6 119.8
C7 C6 C5 120.34(16)
C7 C6 H6 119.8

loop_
_geom_bond_atom_site_label_1
_geom_bond_atom_site_label_2
_geom_bond_distance
F1 C16 1.3386(18)
F3 C16 1.3413(19)
F2 C16 1.3375(19)
O1 C2 1.2199(19)
N1 C1 1.285(2)
N1 C3 1.4634(19)
N2 C1 1.4018(19)
N2 C2 1.358(2)
N2 H2 0.85(2)
C1 C10 1.466(2)
C2 C3 1.552(2)
C10 C11 1.398(2)
C10 C15 1.396(2)
C4 C3 1.526(2)
C4 C9 1.392(2)
C4 C5 1.397(2)
C3 C16 1.536(2)
C11 H11 0.9300
C11 C12 1.381(2)
C12 H12 0.9300
C12 C13 1.389(2)
C9 H9 0.9300
C9 C8 1.389(2)
C15 H15 0.9300
C15 C14 1.391(2)
C13 H13 0.9300
C13 C14 1.386(2)
C5 H5 0.9300
C5 C6 1.386(2)
C14 H14 0.9300
C8 H8 0.9300
C8 C7 1.385(3)
C7 H7 0.9300
C7 C6 1.385(3)
C6 H6 0.9300
